data_7011728
loop_
_publ_author_name
'Uehara, Kazuhiro'
'Hikichi, Shiro'
'Akita, Munetaka'

_publ_section_title
;
 Highly labile cationic tris-acetonitrile complexes, [TpRM(NCMe)3]OTf
 (M = Ni, Co; TpR: hydrotrispyrazolylborato, R = Ph, Me and iPr2):
 versatile precursors for TpR-containing nickel and cobalt complexes
;
_journal_issue 18
_journal_name_full 'Journal of the Chemical Society, Dalton Transactions'
_journal_page_first 3529
_journal_paper_doi 10.1039/b203377c
_journal_year 2002
_chemical_formula_moiety 'C47.50 H51 B Cl5 F3 N8 O3 Ni S '
_chemical_formula_sum 'C47.5 H51 B Cl5 F3 N8 Ni O3 S'
_chemical_formula_weight 1117.81
_space_group_IT_number 15
_symmetry_cell_setting monoclinic
_symmetry_Int_Tables_number 15
_symmetry_space_group_name_Hall '-C 2yc'
_symmetry_space_group_name_H-M 'C 1 2/c 1'
_audit_creation_date 'Wed Jun 26 19:31:26 2002'
_audit_creation_method 'by teXsan'
_cell_angle_alpha 90
_cell_angle_beta 102.519(3)
_cell_angle_gamma 90
_cell_formula_units_Z 8
_cell_length_a 20.076(1)
_cell_length_b 16.732(1)
_cell_length_c 29.573(2)
_cell_measurement_reflns_used 30325
_cell_measurement_temperature 213.2
_cell_measurement_theta_max 27.5
_cell_measurement_theta_min 0.7
_cell_volume 9697.7(10)
_computing_cell_refinement PROCESS-AUTO
_computing_data_collection PROCESS-AUTO
_computing_data_reduction 'teXsan Ver. 1.11'
_computing_publication_material 'teXsan Ver. 1.11'
_computing_structure_refinement SHELXL97
_computing_structure_solution DirectMethod
_diffrn_detector_area_resol_mean 10.00
_diffrn_measurement_device_type 'Rigaku RAXIS-IV Imaging Plate'
_diffrn_measurement_method \w
_diffrn_radiation_type 'Mo K\a'
_diffrn_radiation_wavelength 0.7107
_diffrn_reflns_av_R_equivalents 0.000
_diffrn_reflns_limit_h_max 25
_diffrn_reflns_limit_h_min 0
_diffrn_reflns_limit_k_max 21
_diffrn_reflns_limit_k_min 0
_diffrn_reflns_limit_l_max 37
_diffrn_reflns_limit_l_min -38
_diffrn_reflns_number 22728
_diffrn_reflns_theta_max 27.49
_exptl_absorpt_coefficient_mu 0.782
_exptl_absorpt_correction_T_max 0.925
_exptl_absorpt_correction_T_min 0.534
_exptl_absorpt_correction_type multi-scan
_exptl_absorpt_process_details '(Higashi, 1995)'
_exptl_crystal_colour 'pale green'
_exptl_crystal_density_diffrn 1.531
_exptl_crystal_density_method 'not measured'
_exptl_crystal_description block
_exptl_crystal_size_max 0.28
_exptl_crystal_size_mid 0.15
_exptl_crystal_size_min 0.15
_refine_diff_density_max 1.61
_refine_diff_density_min -1.44
_refine_ls_extinction_coef 0.0000
_refine_ls_extinction_expression Fc^*^=kFc[1+0.001xFc^2^\l^3^/sin(2\q)]^-1/4^
_refine_ls_extinction_method SHELXL
_refine_ls_goodness_of_fit_ref 1.959
_refine_ls_hydrogen_treatment noref
_refine_ls_number_parameters 519
_refine_ls_number_reflns 6710
_refine_ls_R_factor_gt 0.1100
_refine_ls_shift/su_max -0.0060
_refine_ls_structure_factor_coef Fsqd
_refine_ls_weighting_details 'w = 1/[\s^2^(Fo^2^) + (0.1000P)^2^+0.0000P] where P=(Fo^2^+2Fc^2^)/3'
_refine_ls_weighting_scheme calc
_refine_ls_wR_factor_ref 0.3152
_reflns_number_gt 6710
_reflns_number_total 9644
_reflns_threshold_expression >2.0sigma(I)
_cod_data_source_file b203377c.txt
_cod_data_source_block compound_8
_cod_original_cell_volume 9697(1)
_cod_original_formula_sum 'C47.50 H51 B Cl5 F3 N8 O3 Ni S '
_cod_database_code 7011728

loop_
_symmetry_equiv_pos_as_xyz
x,y,z
-x,y,1/2-z
-x,-y,-z
x,-y,1/2+z
1/2+x,1/2+y,z
1/2-x,1/2+y,1/2-z
1/2-x,1/2-y,-z
1/2+x,1/2-y,1/2+z

loop_
_atom_site_label
_atom_site_type_symbol
_atom_site_fract_x
_atom_site_fract_y
_atom_site_fract_z
_atom_site_U_iso_or_equiv
_atom_site_adp_type
_atom_site_occupancy
_atom_site_calc_flag
_atom_site_refinement_flags
_atom_site_disorder_assembly
_atom_site_disorder_group
Ni(1) Ni 0.17792(4) 0.14145(4) 0.60327(2) 0.0492(2) Uani 1.00 d . . .
Cl(1) Cl 0.0182 0.5517 0.0499 0.1196 Uiso 0.70 d P . .
Cl(1A) Cl 0.0408 0.4762 0.1126 0.3720 Uiso 0.30 d P . .
Cl(2) Cl 0.0656 0.6101 0.1464 0.1316 Uiso 0.70 d P . .
Cl(2A) Cl 0.0723 0.6402 0.1155 0.0735 Uiso 0.30 d P . .
Cl(3) Cl 0.3606(3) 0.8773(3) 0.2405(2) 0.19965(2) Uiso 1.00 d . . .
Cl(4) Cl 0.4727(3) 0.8919(4) 0.3219(2) 0.24324(3) Uiso 1.00 d . . .
Cl(5) Cl 0.0705(3) 0.5983(4) 0.2656(2) 0.22934(3) Uiso 1.00 d . . .
S(1) S 0.25567(9) -0.1202(1) 0.37811(5) 0.0656(4) Uani 1.00 d . . .
F(1) F 0.3767(3) -0.1403(3) 0.4315(2) 0.106(2) Uani 1.00 d . . .
F(2) F 0.2944(3) -0.1872(3) 0.4595(1) 0.101(1) Uani 1.00 d . . .
F(3) F 0.3106(3) -0.0612(3) 0.4600(1) 0.093(1) Uani 1.00 d . . .
O(1) O 0.2691(3) -0.1932(3) 0.3564(2) 0.087(1) Uani 1.00 d . . .
O(2) O 0.2799(3) -0.0496(3) 0.3592(2) 0.083(1) Uani 1.00 d . . .
O(3) O 0.1899(3) -0.1127(4) 0.3891(2) 0.086(1) Uani 1.00 d . . .
N(11) N 0.1649(3) 0.0700(3) 0.5465(2) 0.057(1) Uani 1.00 d . . .
N(12) N 0.1062(3) 0.0900(3) 0.5135(1) 0.055(1) Uani 1.00 d . . .
N(21) N 0.1805(2) 0.2345(3) 0.5590(1) 0.054(1) Uani 1.00 d . . .
N(22) N 0.1259(3) 0.2386(3) 0.5227(1) 0.055(1) Uani 1.00 d . . .
N(31) N 0.0766(3) 0.1476(3) 0.6007(1) 0.054(1) Uani 1.00 d . . .
N(32) N 0.0387(2) 0.1713(3) 0.5584(1) 0.054(1) Uani 1.00 d . . .
N(41) N 0.2034(3) 0.2155(3) 0.6595(2) 0.059(1) Uani 1.00 d . . .
N(51) N 0.2932(3) 0.5498(3) 0.8520(2) 0.059(1) Uani 1.00 d . . .
C(11) C 0.1873(3) -0.0002(3) 0.5335(2) 0.057(1) Uani 1.00 d . . .
C(12) C 0.1457(4) -0.0248(4) 0.4925(2) 0.066(2) Uani 1.00 d . . .
C(13) C 0.0950(3) 0.0308(4) 0.4805(2) 0.059(1) Uani 1.00 d . . .
C(14) C 0.0353(4) 0.0334(4) 0.4418(2) 0.072(2) Uani 1.00 d . . .
C(21) C 0.2184(3) 0.2996(3) 0.5561(2) 0.054(1) Uani 1.00 d . . .
C(22) C 0.1889(3) 0.3452(3) 0.5189(2) 0.061(1) Uani 1.00 d . . .
C(23) C 0.1303(3) 0.3048(4) 0.4981(2) 0.060(1) Uani 1.00 d . . .
C(24) C 0.0735(4) 0.3287(5) 0.4573(2) 0.074(2) Uani 1.00 d . . .
C(31) C 0.0360(3) 0.1530(3) 0.6308(2) 0.056(1) Uani 1.00 d . . .
C(32) C -0.0276(3) 0.1805(4) 0.6091(2) 0.062(1) Uani 1.00 d . . .
C(33) C -0.0245(3) 0.1930(3) 0.5628(2) 0.056(1) Uani 1.00 d . . .
C(34) C -0.0770(3) 0.2243(4) 0.5234(2) 0.068(2) Uani 1.00 d . . .
C(41) C 0.2141(3) 0.2639(4) 0.6879(2) 0.056(1) Uani 1.00 d . . .
C(51) C 0.2768(3) 0.5009(4) 0.8244(2) 0.058(1) Uani 1.00 d . . .
C(61) C 0.3115(4) -0.1285(4) 0.4349(3) 0.073(2) Uani 1.00 d . . .
C(71) C 0.0876 0.5762 0.0936 0.1647 Uiso 1.00 d . . .
C(72) C 0.3859 0.9092 0.2965 0.1579 Uiso 1.00 d . . .
C(73) C 0.0000 0.558(2) 0.2500 0.2682(2) Uiso 1.00 d S . .
C(81) C 0.6109 0.3774 0.6105 0.0682 Uiso 1.00 d . . .
C(82) C 0.5974 0.3592 0.6182 0.0955 Uiso 1.00 d . . .
C(83) C 0.5781 0.3156 0.6313 0.1194 Uiso 1.00 d . . .
C(84) C 0.5866 0.2704 0.6565 0.2291 Uiso 1.00 d . . .
C(85) C 0.5853 0.3233 0.7033 0.0776 Uiso 1.00 d . . .
C(86) C 0.5795 0.2686 0.7163 0.1450 Uiso 1.00 d . . .
C(101) C 0.2504(3) -0.0373(4) 0.5603(2) 0.059(1) Uani 1.00 d . . .
C(102) C 0.2554(3) -0.1211(4) 0.5645(2) 0.061(1) Uani 1.00 d . . .
C(103) C 0.3114(4) -0.1563(4) 0.5872(2) 0.070(2) Uani 1.00 d . . .
C(104) C 0.3698(4) -0.1117(5) 0.6083(3) 0.078(2) Uani 1.00 d . . .
C(105) C 0.3652(4) -0.0287(4) 0.6048(3) 0.076(2) Uani 1.00 d . . .
C(106) C 0.3065(3) 0.0077(4) 0.5815(2) 0.066(2) Uani 1.00 d . . .
C(201) C 0.2829(3) 0.3150(3) 0.5908(2) 0.055(1) Uani 1.00 d . . .
C(202) C 0.3017(4) 0.3961(4) 0.5993(2) 0.070(2) Uani 1.00 d . . .
C(203) C 0.3611(4) 0.4125(5) 0.6342(3) 0.082(2) Uani 1.00 d . . .
C(204) C 0.3993(4) 0.3514(5) 0.6580(3) 0.085(2) Uani 1.00 d . . .
C(205) C 0.3808(4) 0.2736(5) 0.6484(3) 0.085(2) Uani 1.00 d . . .
C(206) C 0.3222(3) 0.2558(4) 0.6145(2) 0.065(1) Uani 1.00 d . . .
C(301) C 0.0587(3) 0.1308(4) 0.6804(2) 0.064(2) Uani 1.00 d . . .
C(302) C 0.0663(4) 0.0513(5) 0.6930(2) 0.080(2) Uani 1.00 d . . .
C(303) C 0.0864(4) 0.0334(6) 0.7412(3) 0.098(3) Uani 1.00 d . . .
C(304) C 0.0978(4) 0.0920(8) 0.7730(2) 0.105(3) Uani 1.00 d . . .
C(305) C 0.0890(4) 0.1704(6) 0.7608(2) 0.089(2) Uani 1.00 d . . .
C(306) C 0.0704(4) 0.1910(5) 0.7143(2) 0.076(2) Uani 1.00 d . . .
C(401) C 0.2294(3) 0.3240(4) 0.7230(2) 0.056(1) Uani 1.00 d . . .
C(402) C 0.2326(3) 0.3029(4) 0.7695(2) 0.057(1) Uani 1.00 d . . .
C(403) C 0.2484(3) 0.3625(3) 0.8027(2) 0.058(1) Uani 1.00 d . . .
C(404) C 0.2568(3) 0.4402(4) 0.7901(2) 0.056(1) Uani 1.00 d . . .
C(405) C 0.2532(4) 0.4611(4) 0.7431(2) 0.063(1) Uani 1.00 d . . .
C(406) C 0.2377(3) 0.4016(4) 0.7097(2) 0.059(1) Uani 1.00 d . . .
B(1) B 0.0714(4) 0.1700(4) 0.5158(2) 0.057(1) Uani 1.00 d . . .
H(1) H 0.0373 0.1800 0.4882 0.0662 Uiso 1.00 calc . . .
H(2) H 0.1516 -0.0725 0.4761 0.0773 Uiso 1.00 calc . . .
H(3) H 0.0351 0.0828 0.4255 0.0715 Uiso 1.00 calc . . .
H(4) H -0.0054 0.0292 0.4537 0.0715 Uiso 1.00 calc . . .
H(5) H 0.0375 -0.0106 0.4214 0.0715 Uiso 1.00 calc . . .
H(6) H 0.2053 0.3948 0.5087 0.0712 Uiso 1.00 calc . . .
H(7) H 0.2164 -0.1518 0.5495 0.0703 Uiso 1.00 calc . . .
H(8) H 0.3130 -0.2140 0.5904 0.0849 Uiso 1.00 calc . . .
H(9) H 0.4111 -0.1368 0.6242 0.0946 Uiso 1.00 calc . . .
H(10) H 0.4039 0.0039 0.6191 0.0922 Uiso 1.00 calc . . .
H(11) H 0.3046 0.0655 0.5802 0.0785 Uiso 1.00 calc . . .
H(12) H 0.0859 0.3774 0.4440 0.0727 Uiso 1.00 calc . . .
H(13) H 0.0320 0.3360 0.4675 0.0727 Uiso 1.00 calc . . .
H(14) H 0.0677 0.2870 0.4343 0.0727 Uiso 1.00 calc . . .
H(15) H 0.2757 0.4377 0.5822 0.0811 Uiso 1.00 calc . . .
H(16) H 0.3720 0.4679 0.6411 0.0949 Uiso 1.00 calc . . .
H(17) H 0.4418 0.3625 0.6809 0.0992 Uiso 1.00 calc . . .
H(18) H 0.4071 0.2308 0.6652 0.0973 Uiso 1.00 calc . . .
H(19) H 0.3103 0.2011 0.6086 0.0781 Uiso 1.00 calc . . .
H(20) H -0.0667 0.1896 0.6229 0.0721 Uiso 1.00 calc . . .
H(21) H -0.0625 0.2753 0.5141 0.0676 Uiso 1.00 calc . . .
H(22) H -0.1195 0.2301 0.5328 0.0676 Uiso 1.00 calc . . .
H(23) H -0.0825 0.1877 0.4978 0.0676 Uiso 1.00 calc . . .
H(24) H 0.0601 0.0113 0.6691 0.0961 Uiso 1.00 calc . . .
H(25) H 0.0887 -0.0241 0.7502 0.1203 Uiso 1.00 calc . . .
H(26) H 0.1144 0.0772 0.8047 0.1217 Uiso 1.00 calc . . .
H(27) H 0.0963 0.2098 0.7855 0.1081 Uiso 1.00 calc . . .
H(28) H 0.0661 0.2482 0.7048 0.0937 Uiso 1.00 calc . . .
H(29) H 0.2243 0.2499 0.7784 0.0670 Uiso 1.00 calc . . .
H(30) H 0.2535 0.3493 0.8347 0.0713 Uiso 1.00 calc . . .
H(31) H 0.2612 0.5152 0.7342 0.0705 Uiso 1.00 calc . . .
H(32) H 0.2313 0.4146 0.6779 0.0693 Uiso 1.00 calc . . .

loop_
_atom_site_aniso_label
_atom_site_aniso_U_11
_atom_site_aniso_U_22
_atom_site_aniso_U_33
_atom_site_aniso_U_12
_atom_site_aniso_U_13
_atom_site_aniso_U_23
Ni(1) 0.0607(4) 0.0441(4) 0.0424(4) 0.0032(3) 0.0101(3) -0.0003(3)
S(1) 0.085(1) 0.0585(9) 0.0514(7) 0.0021(8) 0.0101(7) 0.0002(6)
F(1) 0.091(3) 0.118(4) 0.099(3) 0.018(3) -0.001(3) -0.003(3)
F(2) 0.134(4) 0.084(3) 0.074(2) -0.008(3) 0.003(3) 0.016(2)
F(3) 0.123(3) 0.079(3) 0.067(2) -0.005(3) 0.003(2) -0.011(2)
O(1) 0.120(4) 0.067(3) 0.075(3) 0.006(3) 0.021(3) -0.016(2)
O(2) 0.108(4) 0.073(3) 0.067(3) 0.003(3) 0.019(3) 0.017(2)
O(3) 0.075(3) 0.109(4) 0.074(3) 0.006(3) 0.017(3) 0.004(3)
N(11) 0.069(3) 0.053(3) 0.046(2) 0.004(2) 0.008(2) -0.001(2)
N(12) 0.077(3) 0.047(3) 0.042(2) 0.004(2) 0.011(2) -0.002(2)
N(21) 0.066(3) 0.048(3) 0.045(2) -0.002(2) 0.006(2) -0.001(2)
N(22) 0.071(3) 0.048(3) 0.045(2) 0.004(2) 0.010(2) 0.003(2)
N(31) 0.066(3) 0.053(3) 0.040(2) 0.003(2) 0.007(2) 0.000(2)
N(32) 0.059(3) 0.057(3) 0.045(2) 0.000(2) 0.008(2) 0.004(2)
N(41) 0.076(3) 0.052(3) 0.049(2) 0.000(2) 0.009(2) 0.002(2)
N(51) 0.077(3) 0.053(3) 0.050(2) -0.006(2) 0.019(2) 0.000(2)
C(11) 0.076(4) 0.047(3) 0.049(3) 0.001(3) 0.018(3) -0.002(2)
C(12) 0.095(4) 0.047(3) 0.056(3) -0.004(3) 0.021(3) -0.007(3)
C(13) 0.081(4) 0.049(3) 0.047(3) -0.010(3) 0.015(3) -0.007(2)
C(14) 0.085(4) 0.074(4) 0.054(3) -0.015(3) 0.012(3) -0.010(3)
C(21) 0.065(3) 0.048(3) 0.055(3) 0.000(2) 0.027(3) 0.001(2)
C(22) 0.072(4) 0.048(3) 0.064(3) 0.000(3) 0.014(3) 0.009(3)
C(23) 0.076(4) 0.050(3) 0.055(3) 0.009(3) 0.016(3) 0.008(2)
C(24) 0.082(4) 0.083(5) 0.055(3) 0.003(4) 0.006(3) 0.018(3)
C(31) 0.067(3) 0.055(3) 0.046(3) -0.001(3) 0.012(3) 0.001(2)
C(32) 0.068(4) 0.065(4) 0.052(3) 0.004(3) 0.014(3) -0.004(3)
C(33) 0.063(3) 0.053(3) 0.052(3) 0.004(2) 0.010(3) 0.001(2)
C(34) 0.064(3) 0.072(4) 0.064(3) 0.006(3) 0.002(3) 0.009(3)
C(41) 0.064(3) 0.049(3) 0.051(3) 0.005(2) 0.009(2) -0.002(2)
C(51) 0.074(4) 0.052(3) 0.050(3) -0.007(3) 0.019(3) -0.001(2)
C(61) 0.087(5) 0.056(4) 0.072(4) 0.007(3) 0.009(4) -0.001(3)
C(101) 0.069(4) 0.053(3) 0.059(3) 0.005(3) 0.026(3) -0.002(2)
C(102) 0.066(3) 0.051(3) 0.069(3) 0.003(3) 0.023(3) -0.002(3)
C(103) 0.090(5) 0.051(4) 0.076(4) 0.009(3) 0.034(4) 0.003(3)
C(104) 0.075(4) 0.077(5) 0.085(5) 0.011(4) 0.024(4) 0.015(4)
C(105) 0.076(4) 0.067(4) 0.086(4) 0.001(3) 0.019(4) 0.006(3)
C(106) 0.075(4) 0.053(3) 0.071(4) 0.001(3) 0.018(3) 0.002(3)
C(201) 0.063(3) 0.052(3) 0.056(3) 0.001(2) 0.025(3) -0.001(2)
C(202) 0.069(4) 0.064(4) 0.077(4) -0.010(3) 0.019(3) -0.007(3)
C(203) 0.082(5) 0.077(5) 0.091(5) -0.019(4) 0.025(4) -0.021(4)
C(204) 0.080(5) 0.085(6) 0.081(5) -0.007(4) -0.002(4) -0.009(4)
C(205) 0.076(4) 0.093(6) 0.083(4) 0.013(4) 0.012(4) 0.004(4)
C(206) 0.061(3) 0.065(4) 0.073(4) 0.002(3) 0.021(3) 0.000(3)
C(301) 0.056(3) 0.078(4) 0.059(3) -0.002(3) 0.015(3) 0.004(3)
C(302) 0.096(5) 0.081(5) 0.065(4) 0.013(4) 0.021(4) 0.013(3)
C(303) 0.085(5) 0.134(8) 0.080(5) 0.034(5) 0.032(4) 0.048(5)
C(304) 0.082(5) 0.19(1) 0.047(4) 0.002(6) 0.020(4) 0.012(5)
C(305) 0.082(5) 0.138(8) 0.048(3) -0.011(5) 0.020(3) -0.002(4)
C(306) 0.086(5) 0.090(5) 0.054(3) -0.004(4) 0.017(3) -0.010(3)
C(401) 0.067(3) 0.053(3) 0.045(3) -0.004(3) 0.009(2) -0.007(2)
C(402) 0.075(4) 0.050(3) 0.046(3) -0.006(3) 0.012(3) 0.004(2)
C(403) 0.077(4) 0.051(3) 0.047(3) -0.005(3) 0.015(3) 0.000(2)
C(404) 0.066(3) 0.061(4) 0.043(2) -0.009(3) 0.017(2) -0.006(2)
C(405) 0.090(4) 0.048(3) 0.052(3) -0.007(3) 0.016(3) 0.002(2)
C(406) 0.072(4) 0.060(4) 0.044(3) -0.009(3) 0.012(3) -0.002(2)
B(1) 0.072(4) 0.054(4) 0.042(3) 0.001(3) 0.007(3) 0.003(3)

loop_
_atom_type_symbol
_atom_type_description
_atom_type_scat_dispersion_real
_atom_type_scat_dispersion_imag
_atom_type_scat_source
C C 0.003 0.002
;International Tables for Crystallography
(1992, Vol. C, Tables 4.2.6.8 and 6.1.1.4)
;
H H 0.000 0.000
;International Tables for Crystallography
(1992, Vol. C, Table 6.1.1.4)
;
O O 0.011 0.006
;International Tables for Crystallography
(1992, Vol. C, Tables 4.2.6.8 and 6.1.1.4)
;
N N 0.006 0.003
;International Tables for Crystallography
(1992, Vol. C, Tables 4.2.6.8 and 6.1.1.4)
;
B B 0.001 0.001
;International Tables for Crystallography
(1992, Vol. C, Tables 4.2.6.8 and 6.1.1.4)
;
Ni Ni 0.339 1.112
;International Tables for Crystallography
(1992, Vol. C, Tables 4.2.6.8 and 6.1.1.4)
;
S S 0.125 0.123
;International Tables for Crystallography
(1992, Vol. C, Tables 4.2.6.8 and 6.1.1.4)
;
F F 0.017 0.010
;International Tables for Crystallography
(1992, Vol. C, Tables 4.2.6.8 and 6.1.1.4)
;
Cl Cl 0.148 0.159
;International Tables for Crystallography
(1992, Vol. C, Tables 4.2.6.8 and 6.1.1.4)
;

loop_
_geom_angle_atom_site_label_1
_geom_angle_atom_site_label_2
_geom_angle_atom_site_label_3
_geom_angle
_geom_angle_site_symmetry_1
_geom_angle_site_symmetry_2
_geom_angle_site_symmetry_3
_geom_angle_publ_flag
N(11) Ni(1) N(21) 86.3(2) . . . yes
N(11) Ni(1) N(31) 92.9(2) . . . yes
N(11) Ni(1) N(41) 172.7(2) . . . yes
N(11) Ni(1) N(51) 93.5(2) . . 6_546 yes
N(21) Ni(1) N(31) 95.9(2) . . . yes
N(21) Ni(1) N(41) 91.2(2) . . . yes
N(21) Ni(1) N(51) 162.2(2) . . 6_546 yes
N(31) Ni(1) N(41) 94.2(2) . . . yes
N(31) Ni(1) N(51) 101.9(2) . . 6_546 yes
N(41) Ni(1) N(51) 86.7(2) . . 6_546 yes
Cl(1A) Cl(1) C(71) 61.5465(4) . . . yes
Cl(1) Cl(1A) C(71) 47.716(1) . . . yes
Cl(2A) Cl(2) C(71) 46.6844(2) . . . yes
Cl(2) Cl(2A) C(71) 96.9999(4) . . . yes
O(1) S(1) O(2) 114.5(3) . . . yes
O(1) S(1) O(3) 116.7(3) . . . yes
O(1) S(1) C(61) 102.2(3) . . . yes
O(2) S(1) O(3) 115.1(3) . . . yes
O(2) S(1) C(61) 103.4(3) . . . yes
O(3) S(1) C(61) 102.2(3) . . . yes
Ni(1) N(11) N(12) 112.0(3) . . . yes
Ni(1) N(11) C(11) 139.5(4) . . . yes
N(12) N(11) C(11) 106.9(4) . . . yes
N(11) N(12) C(13) 108.0(4) . . . yes
N(11) N(12) B(1) 120.3(4) . . . yes
C(13) N(12) B(1) 131.4(4) . . . yes
Ni(1) N(21) N(22) 114.6(3) . . . yes
Ni(1) N(21) C(21) 138.9(3) . . . yes
N(22) N(21) C(21) 106.2(4) . . . yes
N(21) N(22) C(23) 109.5(5) . . . yes
N(21) N(22) B(1) 119.0(4) . . . yes
C(23) N(22) B(1) 131.5(4) . . . yes
Ni(1) N(31) N(32) 113.8(4) . . . yes
Ni(1) N(31) C(31) 137.2(3) . . . yes
N(32) N(31) C(31) 106.8(5) . . . yes
N(31) N(32) C(33) 109.7(4) . . . yes
N(31) N(32) B(1) 119.3(5) . . . yes
C(33) N(32) B(1) 131.1(4) . . . yes
Ni(1) N(41) C(41) 172.3(4) . . . yes
Ni(1) N(51) C(51) 175.8(5) 6_556 . . yes
N(11) C(11) C(12) 109.7(5) . . . yes
N(11) C(11) C(101) 121.0(5) . . . yes
C(12) C(11) C(101) 129.1(6) . . . yes
C(11) C(12) C(13) 107.5(5) . . . yes
N(12) C(13) C(12) 107.9(5) . . . yes
N(12) C(13) C(14) 120.9(6) . . . yes
C(12) C(13) C(14) 131.2(6) . . . yes
N(21) C(21) C(22) 110.5(5) . . . yes
N(21) C(21) C(201) 121.0(5) . . . yes
C(22) C(21) C(201) 128.4(5) . . . yes
C(21) C(22) C(23) 105.4(5) . . . yes
N(22) C(23) C(22) 108.4(5) . . . yes
N(22) C(23) C(24) 121.4(6) . . . yes
C(22) C(23) C(24) 130.0(6) . . . yes
N(31) C(31) C(32) 110.6(5) . . . yes
N(31) C(31) C(301) 122.7(5) . . . yes
C(32) C(31) C(301) 126.8(6) . . . yes
C(31) C(32) C(33) 105.8(6) . . . yes
N(32) C(33) C(32) 107.2(5) . . . yes
N(32) C(33) C(34) 122.7(5) . . . yes
C(32) C(33) C(34) 130.1(6) . . . yes
N(41) C(41) C(401) 178.2(7) . . . yes
N(51) C(51) C(404) 179.7(7) . . . yes
S(1) C(61) F(1) 111.0(5) . . . yes
S(1) C(61) F(2) 112.9(5) . . . yes
S(1) C(61) F(3) 111.5(5) . . . yes
F(1) C(61) F(2) 107.8(6) . . . yes
F(1) C(61) F(3) 106.9(6) . . . yes
F(2) C(61) F(3) 106.5(6) . . . yes
Cl(1) C(71) Cl(1A) 70.738(2) . . . yes
Cl(1) C(71) Cl(2) 114.291(3) . . . yes
Cl(1) C(71) Cl(2A) 108.757(2) . . . yes
Cl(1A) C(71) Cl(2) 78.859(1) . . . yes
Cl(1A) C(71) Cl(2A) 110.852(2) . . . yes
Cl(2) C(71) Cl(2A) 36.3157(2) . . . yes
Cl(3) C(72) Cl(4) 115.0(3) . . . yes
Cl(5) C(73) Cl(5) 128(2) . . 2_555 yes
C(82) C(81) C(83) 8.2483(1) . . . yes
C(81) C(82) C(83) 167.4425(1) . . . yes
C(81) C(83) C(82) 4.3093(1) . . . yes
C(81) C(83) C(84) 143.621(2) . . . yes
C(82) C(83) C(84) 145.825(2) . . . yes
C(83) C(84) C(85) 100.3737(1) . . . yes
C(83) C(84) C(86) 132.2442(3) . . . yes
C(85) C(84) C(86) 33.5 . . . yes
C(84) C(85) C(86) 81.7708(1) . . . yes
C(84) C(86) C(85) 64.6858(1) . . . yes
C(11) C(101) C(102) 120.1(5) . . . yes
C(11) C(101) C(106) 122.3(5) . . . yes
C(102) C(101) C(106) 117.6(5) . . . yes
C(101) C(102) C(103) 121.8(6) . . . yes
C(102) C(103) C(104) 121.5(6) . . . yes
C(103) C(104) C(105) 117.3(6) . . . yes
C(104) C(105) C(106) 120.9(6) . . . yes
C(101) C(106) C(105) 120.9(6) . . . yes
C(21) C(201) C(202) 116.4(5) . . . yes
C(21) C(201) C(206) 123.3(5) . . . yes
C(202) C(201) C(206) 120.2(5) . . . yes
C(201) C(202) C(203) 117.5(6) . . . yes
C(202) C(203) C(204) 120.8(7) . . . yes
C(203) C(204) C(205) 120.4(7) . . . yes
C(204) C(205) C(206) 119.8(7) . . . yes
C(201) C(206) C(205) 121.1(6) . . . yes
C(31) C(301) C(302) 119.9(6) . . . yes
C(31) C(301) C(306) 119.6(6) . . . yes
C(302) C(301) C(306) 120.5(6) . . . yes
C(301) C(302) C(303) 117.6(7) . . . yes
C(302) C(303) C(304) 121.0(9) . . . yes
C(303) C(304) C(305) 121.6(7) . . . yes
C(304) C(305) C(306) 119.6(8) . . . yes
C(301) C(306) C(305) 119.7(8) . . . yes
C(41) C(401) C(402) 119.3(5) . . . yes
C(41) C(401) C(406) 118.4(5) . . . yes
C(402) C(401) C(406) 122.2(5) . . . yes
C(401) C(402) C(403) 117.8(5) . . . yes
C(402) C(403) C(404) 120.7(5) . . . yes
C(51) C(404) C(403) 120.8(5) . . . yes
C(51) C(404) C(405) 117.8(5) . . . yes
C(403) C(404) C(405) 121.0(5) . . . yes
C(404) C(405) C(406) 118.4(5) . . . yes
C(401) C(406) C(405) 119.7(5) . . . yes
N(12) B(1) N(22) 109.7(5) . . . yes
N(12) B(1) N(32) 109.3(5) . . . yes
N(22) B(1) N(32) 107.0(4) . . . yes

loop_
_geom_bond_atom_site_label_1
_geom_bond_atom_site_label_2
_geom_bond_distance
_geom_bond_site_symmetry_1
_geom_bond_site_symmetry_2
_geom_bond_publ_flag
Ni(1) N(11) 2.030(5) . . yes
Ni(1) N(21) 2.042(4) . . yes
Ni(1) N(31) 2.022(5) . . yes
Ni(1) N(41) 2.047(4) . . yes
Ni(1) N(51) 2.026(5) . 6_546 yes
Cl(1) Cl(1A) 2.207 . . yes
Cl(1) C(71) 1.7298(1) . . yes
Cl(1A) C(71) 2.056 . . yes
Cl(2) Cl(2A) 1.077 . . yes
Cl(2) C(71) 1.805 . . yes
Cl(2A) C(71) 1.323 . . yes
Cl(3) C(72) 1.708(5) . . yes
Cl(4) C(72) 1.764(6) . . yes
Cl(5) C(73) 1.55(2) . . yes
S(1) O(1) 1.432(5) . . yes
S(1) O(2) 1.436(6) . . yes
S(1) O(3) 1.433(6) . . yes
S(1) C(61) 1.810(7) . . yes
F(1) C(61) 1.349(10) . . yes
F(2) C(61) 1.311(9) . . yes
F(3) C(61) 1.351(8) . . yes
N(11) N(12) 1.398(6) . . yes
N(11) C(11) 1.343(8) . . yes
N(12) C(13) 1.375(7) . . yes
N(12) B(1) 1.519(9) . . yes
N(21) N(22) 1.360(6) . . yes
N(21) C(21) 1.343(7) . . yes
N(22) C(23) 1.337(8) . . yes
N(22) B(1) 1.568(9) . . yes
N(31) N(32) 1.374(6) . . yes
N(31) C(31) 1.333(8) . . yes
N(32) C(33) 1.351(8) . . yes
N(32) B(1) 1.543(9) . . yes
N(41) C(41) 1.153(7) . . yes
N(51) C(51) 1.153(7) . . yes
C(11) C(12) 1.378(8) . . yes
C(11) C(101) 1.477(8) . . yes
C(12) C(13) 1.368(9) . . yes
C(13) C(14) 1.467(8) . . yes
C(21) C(22) 1.365(8) . . yes
C(21) C(201) 1.490(7) . . yes
C(22) C(23) 1.378(8) . . yes
C(23) C(24) 1.524(8) . . yes
C(31) C(32) 1.376(8) . . yes
C(31) C(301) 1.487(8) . . yes
C(32) C(33) 1.399(8) . . yes
C(33) C(34) 1.488(8) . . yes
C(41) C(401) 1.431(8) . . yes
C(51) C(404) 1.429(8) . . yes
C(81) C(82) 0.496 . . yes
C(81) C(83) 1.436 . . yes
C(82) C(83) 0.947 . . yes
C(83) C(84) 1.049 . . yes
C(84) C(85) 1.648 . . yes
C(84) C(86) 1.804 . . yes
C(85) C(86) 1.007 . . yes
C(101) C(102) 1.409(8) . . yes
C(101) C(106) 1.387(8) . . yes
C(102) C(103) 1.318(9) . . yes
C(103) C(104) 1.415(10) . . yes
C(104) C(105) 1.39(1) . . yes
C(105) C(106) 1.372(9) . . yes
C(201) C(202) 1.416(9) . . yes
C(201) C(206) 1.361(8) . . yes
C(202) C(203) 1.426(10) . . yes
C(203) C(204) 1.38(1) . . yes
C(204) C(205) 1.37(1) . . yes
C(205) C(206) 1.402(9) . . yes
C(301) C(302) 1.38(1) . . yes
C(301) C(306) 1.404(10) . . yes
C(302) C(303) 1.43(1) . . yes
C(303) C(304) 1.34(1) . . yes
C(304) C(305) 1.36(2) . . yes
C(305) C(306) 1.388(9) . . yes
C(401) C(402) 1.406(8) . . yes
C(401) C(406) 1.377(8) . . yes
C(402) C(403) 1.387(8) . . yes
C(403) C(404) 1.373(8) . . yes
C(404) C(405) 1.419(8) . . yes
C(405) C(406) 1.388(8) . . yes

loop_
_geom_contact_atom_site_label_1
_geom_contact_atom_site_label_2
_geom_contact_distance
_geom_contact_site_symmetry_1
_geom_contact_site_symmetry_2
_geom_contact_publ_flag
Cl(1A) F(1) 3.030(6) . 6_555 ?
Cl(1A) O(2) 3.540(6) . 6_555 ?
Cl(1A) C(105) 3.592(7) . 8_454 ?
Cl(2) C(406) 3.560(6) . 4_564 ?
Cl(2A) C(41) 3.553(5) . 4_564 ?
Cl(2A) C(33) 3.560(6) . 4_564 ?
Cl(2A) N(32) 3.572(4) . 4_564 ?
Cl(2A) N(31) 3.582(4) . 4_564 ?
Cl(2A) C(31) 3.585(6) . 4_564 ?
Cl(2A) C(32) 3.590(6) . 4_564 ?
Cl(3) C(86) 2.895(5) . 3_666 ?
Cl(4) C(86) 3.013(6) . 3_666 ?
Cl(4) C(84) 3.086(7) . 3_666 ?
Cl(5) Cl(5) 2.78(1) . 2_555 ?
Cl(5) C(403) 3.562(9) . 4_564 ?
F(1) C(34) 3.505(8) . 5_545 ?
F(1) C(84) 3.591(5) . 3_656 ?
F(2) C(34) 3.211(8) . 5_545 ?
F(2) C(102) 3.389(8) . 7_546 ?
F(2) C(103) 3.465(8) . 7_546 ?
O(1) C(402) 3.115(7) . 4_554 ?
O(1) C(403) 3.230(8) . 4_554 ?
O(1) C(84) 3.270(6) . 3_656 ?
O(1) C(103) 3.591(9) . 7_546 ?
O(2) C(406) 3.178(8) . 7_556 ?
O(2) C(72) 3.187(6) . 1_545 ?
O(2) C(405) 3.304(7) . 7_556 ?
O(2) C(202) 3.415(9) . 7_556 ?
O(2) C(71) 3.442(5) . 6_545 ?
O(3) C(32) 3.461(9) . 3_556 ?
O(3) C(203) 3.527(10) . 7_556 ?
O(3) C(304) 3.546(8) . 4_554 ?
N(51) C(106) 3.175(9) . 6_556 ?
N(51) C(101) 3.256(8) . 6_556 ?
N(51) C(302) 3.37(1) . 6_556 ?
N(51) C(11) 3.427(7) . 6_556 ?
N(51) C(81) 3.511(5) . 2_656 ?
N(51) C(301) 3.581(9) . 6_556 ?
C(14) C(81) 3.357(7) . 7_556 ?
C(14) C(82) 3.381(7) . 7_556 ?
C(14) C(203) 3.50(1) . 7_556 ?
C(22) C(71) 3.563(7) . 4_565 ?
C(24) C(206) 3.58(1) . 7_556 ?
C(51) C(81) 3.343(6) . 2_656 ?
C(51) C(302) 3.41(1) . 6_556 ?
C(51) C(106) 3.546(9) . 6_556 ?
C(72) C(405) 3.532(6) . 7_566 ?
C(81) C(403) 3.390(6) . 2_656 ?
C(81) C(102) 3.460(7) . 5_555 ?
C(82) C(403) 3.453(6) . 2_656 ?
C(85) C(403) 3.446(7) . 2_656 ?
C(85) C(402) 3.586(6) . 2_656 ?
C(305) C(306) 3.45(1) . 2_556 ?
C(305) C(305) 3.49(2) . 2_556 ?
